data_2210767
loop_
_publ_author_name
'Anthony C. Willis'
'Clem E. Powell'
'Mark G. Humphrey'

_publ_section_title
;<i>trans</i>-(Acetonitrile)bis[1,2-bis(diphenylphosphino)ethane-\k^2^<i>P</i>,<i>P</i>'](phenylethynyl)ruthenium(II)
 hexafluorophosphate ethanol hemisolvate
;
_journal_coeditor_code SF2002
_journal_issue 10
_journal_name_full 'Acta Crystallographica Section E'
_journal_page_first m2473
_journal_page_last m2475
_journal_paper_doi 10.1107/S1600536806035252
_journal_volume 62
_journal_year 2006
_chemical_formula_iupac '[Ru (C8 H5) (C2 H3 N) (C26 H24 P2)2] , F6 P - , 0.5C2 H6 O'
_chemical_formula_moiety 'C62 H56 N P4 Ru + , F6 P - , 0.5C2 H6 O'
_chemical_formula_sum 'C63 H59 F6 N O0.5 P5 Ru'
_chemical_formula_weight 1208.9
_chemical_name_systematic
;trans-(Acetonitrile)bis[1,2-bis(diphenylphosphino)ethane-
\k^2^P,P'](phenylethynyl)ruthenium(II)
 hexafluorophosphate ethanol hemisolvate
;
_space_group_IT_number 14
_symmetry_cell_setting monoclinic
_symmetry_space_group_name_Hall '-P 2yn'
_symmetry_space_group_name_H-M 'P 1 21/n 1'
_atom_sites_solution_hydrogens geom
_atom_sites_solution_primary direct
_cell_angle_alpha 90
_cell_angle_beta 101.1934(4)
_cell_angle_gamma 90
_cell_formula_units_Z 4
_cell_length_a 18.4312(2)
_cell_length_b 17.0281(2)
_cell_length_c 18.5444(2)
_cell_measurement_reflns_used 164263
_cell_measurement_temperature 200
_cell_measurement_theta_max 27
_cell_measurement_theta_min 3
_cell_volume 5709.42(11)
_computing_cell_refinement DENZO/SCALEPACK
_computing_data_collection 'COLLECT (Enraf--Nonius, 1997)'
_computing_data_reduction 'DENZO/SCALEPACK (Otwinowski & Minor, 1997)'
_computing_molecular_graphics
;
ORTEPII (Johnson, 1976) in TEXSAN (Molecular Structure Corporation,
1997)
;
_computing_publication_material CRYSTALS
_computing_structure_refinement 'CRYSTALS (Watkin <i>et al.</i>,  1999)'
_computing_structure_solution 'SIR92 (Altomare <i>et al.</i>,  1994)'
_diffrn_ambient_temperature 200
_diffrn_measured_fraction_theta_full 0.996
_diffrn_measured_fraction_theta_max 0.996
_diffrn_measurement_device_type 'Enraf--Nonius KappaCCD area-detector'
_diffrn_measurement_method '\f and \w'
_diffrn_radiation_monochromator graphite
_diffrn_radiation_type 'Mo K\a'
_diffrn_radiation_wavelength 0.71073
_diffrn_reflns_av_R_equivalents 0.04
_diffrn_reflns_limit_h_max 23
_diffrn_reflns_limit_h_min -23
_diffrn_reflns_limit_k_max 22
_diffrn_reflns_limit_k_min -20
_diffrn_reflns_limit_l_max 24
_diffrn_reflns_limit_l_min -24
_diffrn_reflns_number 110542
_diffrn_reflns_theta_full 27.5
_diffrn_reflns_theta_max 27.54
_diffrn_reflns_theta_min 4.10
_diffrn_standards_decay_% 0.00
_diffrn_standards_interval_count 0
_diffrn_standards_interval_time 0
_diffrn_standards_number 0
_exptl_absorpt_coefficient_mu 0.477
_exptl_absorpt_correction_T_max 0.958
_exptl_absorpt_correction_T_min 0.907
_exptl_absorpt_correction_type integration
_exptl_absorpt_process_details
;
via Gaussian method (Coppens, 1970) implemented in MAXUS (MacKay <i>et
al.</i>,  2000)
;
_exptl_crystal_colour yellow
_exptl_crystal_density_diffrn 1.405
_exptl_crystal_description plate
_exptl_crystal_F_000 2484
_exptl_crystal_size_max 0.24
_exptl_crystal_size_mid 0.20
_exptl_crystal_size_min 0.13
_refine_diff_density_max 1.20
_refine_diff_density_min -2.27
_refine_ls_extinction_coef 64E1(7)
_refine_ls_extinction_method 'Larson (1970), eq. 22'
_refine_ls_goodness_of_fit_ref 1.0026
_refine_ls_hydrogen_treatment constr
_refine_ls_matrix_type full
_refine_ls_number_parameters 681
_refine_ls_number_reflns 8703
_refine_ls_R_factor_gt 0.0506
_refine_ls_shift/su_max 0.017487
_refine_ls_structure_factor_coef F
_refine_ls_weighting_details
;
Chebychev polynomial with 3 parameters (Carruthers & Watkin, 1979),
1.46 0.729 1.01
;
_refine_ls_weighting_scheme calc
_refine_ls_wR_factor_ref 0.0545
_reflns_number_gt 8703
_reflns_number_total 13121
_reflns_threshold_expression I>3\s(I)
_cod_data_source_file sf2002.cif
_cod_data_source_block I
_cod_depositor_comments
;
The following automatic conversions were performed:
'_symmetry_cell_setting' value 'Monoclinic' changed to 'monoclinic'
according to '/home/saulius/struct/CIF-dictionaries/cif_core.dic'
dictionary named 'cif_core.dic' version 2.4.1 from 2010-06-29.

Automatic conversion script
Id: cif_fix_enum 1527 2010-12-29 10:47:43Z saulius 

The following automatic conversions were performed:

'_symmetry_cell_setting' value 'Monoclinic' changed to 'monoclinic'
according to /home/saulius/struct/CIF-dictionaries/cif_core.dic
dictionary named 'cif_core.dic' version 2.4.1 from 2010-06-29.

Automatic conversion script
Id: cif_fix_values 1715 2011-07-08 13:25:40Z adriana 
;
_cod_original_sg_symbol_H-M 'P 21/n'
_cod_original_formula_sum 'C63 H59 F6 N1 O0.50 P5 Ru1'
_cod_database_code 2210767
_cod_database_fobs_code 2210767

loop_
_symmetry_equiv_pos_as_xyz
x,y,z
-x,-y,-z
-x+1/2,y+1/2,-z+1/2
x+1/2,-y+1/2,z+1/2

loop_
_atom_site_type_symbol
_atom_site_label
_atom_site_fract_x
_atom_site_fract_y
_atom_site_fract_z
_atom_site_U_iso_or_equiv
_atom_site_adp_type
_atom_site_occupancy
ru Ru1 0.192665(12) 0.216026(12) 0.514372(13) 0.0267 Uani 1.0000
p P1 0.10109(4) 0.22764(4) 0.40812(4) 0.0325 Uani 1.0000
p P2 0.12867(4) 0.09693(4) 0.52469(4) 0.0316 Uani 1.0000
p P3 0.26002(4) 0.33224(4) 0.49735(4) 0.0313 Uani 1.0000
p P4 0.28601(4) 0.20805(4) 0.62395(4) 0.0303 Uani 1.0000
p P50 0.5511(2) 0.2321(2) 0.4864(3) 0.0954(8) Uiso 0.539(6)
p P51 0.5404(3) 0.2405(3) 0.4563(3) 0.0954(8) Uiso 0.461(6)
f F10 0.6290(7) 0.2589(11) 0.5310(10) 0.238(6) Uiso 0.539(6)
f F11 0.6244(6) 0.2635(13) 0.4819(12) 0.238(6) Uiso 0.461(6)
f F20 0.5671(9) 0.1453(6) 0.5125(9) 0.193(4) Uiso 0.539(6)
f F21 0.5530(10) 0.1526(7) 0.4830(10) 0.193(4) Uiso 0.461(6)
f F30 0.5194(6) 0.2404(7) 0.5578(5) 0.136(2) Uiso 0.539(6)
f F31 0.5243(7) 0.2719(7) 0.5319(6) 0.136(2) Uiso 0.461(6)
f F40 0.4728(5) 0.2001(6) 0.4476(6) 0.125(2) Uiso 0.539(6)
f F41 0.4584(5) 0.2178(7) 0.4282(7) 0.125(2) Uiso 0.461(6)
f F50 0.5277(6) 0.3170(5) 0.4629(6) 0.128(2) Uiso 0.539(6)
f F51 0.5178(7) 0.3232(5) 0.4279(7) 0.128(2) Uiso 0.461(6)
f F60 0.5926(5) 0.2164(5) 0.4254(5) 0.1051(17) Uiso 0.539(6)
f F61 0.5588(6) 0.2177(5) 0.3833(5) 0.1051(17) Uiso 0.461(6)
o O91 0.5610(8) 0.5311(9) 0.5673(8) 0.075(4) Uiso 0.2500
o O92 0.4720(10) 0.5129(11) 0.5840(10) 0.092(5) Uiso 0.2500
n N1 0.26363(14) 0.16080(15) 0.45651(15) 0.0343 Uani 1.0000
c C1 0.11327(16) 0.26233(17) 0.56301(17) 0.0318 Uani 1.0000
c C2 0.05921(18) 0.28412(18) 0.58568(19) 0.0374 Uani 1.0000
c C3 -0.0067(2) 0.3071(2) 0.6109(3) 0.0536 Uani 1.0000
c C4 -0.0676(2) 0.3366(3) 0.5613(4) 0.0795 Uani 1.0000
c C5 -0.1308(3) 0.3576(4) 0.5869(7) 0.1222 Uani 1.0000
c C6 -0.1366(5) 0.3510(5) 0.6576(9) 0.1579 Uani 1.0000
c C7 -0.0771(5) 0.3212(4) 0.7070(6) 0.1267 Uani 1.0000
c C8 -0.0112(3) 0.2988(3) 0.6852(3) 0.0773 Uani 1.0000
c C9 0.01691(18) 0.1791(2) 0.4261(2) 0.0422 Uani 1.0000
c C10 0.02990(17) 0.1152(2) 0.4839(2) 0.0408 Uani 1.0000
c C11 0.35647(17) 0.3079(2) 0.53967(19) 0.0378 Uani 1.0000
c C12 0.35819(18) 0.28323(19) 0.61840(18) 0.0370 Uani 1.0000
c C13 0.2982(2) 0.1271(2) 0.4212(2) 0.0440 Uani 1.0000
c C14 0.3415(3) 0.0825(3) 0.3783(3) 0.0750 Uani 1.0000
c C15 0.1197(2) 0.1821(2) 0.32476(19) 0.0451 Uani 1.0000
c C16 0.1711(3) 0.2160(3) 0.2893(3) 0.0675 Uani 1.0000
c C17 0.1854(3) 0.1847(4) 0.2248(3) 0.0889 Uani 1.0000
c C18 0.1508(4) 0.1152(4) 0.1970(3) 0.0928 Uani 1.0000
c C19 0.1018(4) 0.0802(3) 0.2317(3) 0.0831 Uani 1.0000
c C20 0.0850(3) 0.1125(2) 0.2963(2) 0.0636 Uani 1.0000
c C21 0.06374(17) 0.32420(19) 0.37577(19) 0.0370 Uani 1.0000
c C22 0.0580(2) 0.3830(2) 0.4258(2) 0.0484 Uani 1.0000
c C23 0.0284(3) 0.4557(2) 0.4031(3) 0.0571 Uani 1.0000
c C24 0.0047(2) 0.4713(2) 0.3294(3) 0.0565 Uani 1.0000
c C25 0.0107(3) 0.4137(3) 0.2789(3) 0.0625 Uani 1.0000
c C26 0.0390(2) 0.3397(2) 0.3013(2) 0.0494 Uani 1.0000
c C27 0.15542(18) 0.01035(18) 0.47710(17) 0.0358 Uani 1.0000
c C28 0.2284(2) -0.0155(2) 0.4968(2) 0.0423 Uani 1.0000
c C29 0.2503(3) -0.0864(2) 0.4702(2) 0.0522 Uani 1.0000
c C30 0.1998(3) -0.1314(2) 0.4228(2) 0.0601 Uani 1.0000
c C31 0.1278(3) -0.1054(2) 0.4009(2) 0.0575 Uani 1.0000
c C32 0.1059(2) -0.0351(2) 0.42783(19) 0.0445 Uani 1.0000
c C33 0.11940(17) 0.05368(18) 0.61405(18) 0.0353 Uani 1.0000
c C34 0.0895(2) 0.0996(2) 0.6629(2) 0.0485 Uani 1.0000
c C35 0.0802(3) 0.0690(2) 0.7300(2) 0.0589 Uani 1.0000
c C36 0.1008(3) -0.0074(2) 0.7494(2) 0.0544 Uani 1.0000
c C37 0.1305(2) -0.0534(2) 0.7012(2) 0.0497 Uani 1.0000
c C38 0.1399(2) -0.02365(19) 0.63341(19) 0.0408 Uani 1.0000
c C39 0.26784(19) 0.36509(19) 0.40523(18) 0.0392 Uani 1.0000
c C40 0.3220(2) 0.3342(2) 0.3700(2) 0.0485 Uani 1.0000
c C41 0.3247(3) 0.3587(3) 0.2986(2) 0.0607 Uani 1.0000
c C42 0.2750(3) 0.4132(3) 0.2627(2) 0.0684 Uani 1.0000
c C43 0.2217(3) 0.4442(3) 0.2979(2) 0.0613 Uani 1.0000
c C44 0.2184(2) 0.4209(2) 0.3687(2) 0.0471 Uani 1.0000
c C45 0.24926(18) 0.42474(18) 0.54391(18) 0.0361 Uani 1.0000
c C46 0.2024(2) 0.4306(2) 0.5942(2) 0.0439 Uani 1.0000
c C47 0.2015(2) 0.4998(2) 0.6345(3) 0.0585 Uani 1.0000
c C48 0.2465(3) 0.5609(2) 0.6257(3) 0.0613 Uani 1.0000
c C49 0.2931(3) 0.5565(2) 0.5754(3) 0.0585 Uani 1.0000
c C50 0.2938(2) 0.4888(2) 0.5340(2) 0.0468 Uani 1.0000
c C51 0.33670(18) 0.11514(18) 0.63231(18) 0.0387 Uani 1.0000
c C52 0.3919(2) 0.1008(2) 0.5922(2) 0.0482 Uani 1.0000
c C53 0.4236(3) 0.0260(3) 0.5940(3) 0.0641 Uani 1.0000
c C54 0.4014(3) -0.0332(2) 0.6352(3) 0.0679 Uani 1.0000
c C55 0.3479(3) -0.0190(2) 0.6755(3) 0.0610 Uani 1.0000
c C56 0.3149(2) 0.05464(19) 0.6747(2) 0.0464 Uani 1.0000
c C57 0.27489(18) 0.22575(17) 0.71886(17) 0.0347 Uani 1.0000
c C58 0.2093(2) 0.2534(2) 0.7348(2) 0.0467 Uani 1.0000
c C59 0.2037(3) 0.2726(2) 0.8072(2) 0.0592 Uani 1.0000
c C60 0.2658(3) 0.2663(2) 0.8627(2) 0.0574 Uani 1.0000
c C61 0.3310(3) 0.2388(3) 0.8475(2) 0.0574 Uani 1.0000
c C62 0.3364(2) 0.2185(2) 0.7756(2) 0.0471 Uani 1.0000
c C90 0.5144(3) 0.4910(4) 0.5398(3) 0.0839 Uani 1.0000
h H41 -0.0657 0.3425 0.5080 0.0956 Uiso 1.0000
h H51 -0.1740 0.3787 0.5510 0.1492 Uiso 1.0000
h H61 -0.1829 0.3672 0.6742 0.2058 Uiso 1.0000
h H71 -0.0810 0.3153 0.7597 0.1707 Uiso 1.0000
h H81 0.0314 0.2776 0.7217 0.1017 Uiso 1.0000
h H91 -0.01516 0.2201 0.4424 0.0494 Uiso 1.0000
h H92 -0.00951 0.1552 0.3790 0.0494 Uiso 1.0000
h H101 0.00393 0.1304 0.5244 0.0492 Uiso 1.0000
h H102 0.00818 0.0652 0.4608 0.0492 Uiso 1.0000
h H111 0.38870 0.3550 0.53868 0.0464 Uiso 1.0000
h H112 0.37451 0.2639 0.51207 0.0464 Uiso 1.0000
h H121 0.34920 0.33033 0.64766 0.0441 Uiso 1.0000
h H122 0.40794 0.26072 0.63929 0.0441 Uiso 1.0000
h H141 0.3896 0.1104 0.3803 0.0951 Uiso 1.0000
h H142 0.3507 0.0286 0.3993 0.0951 Uiso 1.0000
h H143 0.3143 0.0788 0.3262 0.0951 Uiso 1.0000
h H161 0.1984 0.2639 0.3107 0.0829 Uiso 1.0000
h H171 0.2204 0.2119 0.1981 0.1111 Uiso 1.0000
h H181 0.1625 0.0913 0.1513 0.1138 Uiso 1.0000
h H191 0.0768 0.0307 0.2112 0.1001 Uiso 1.0000
h H201 0.0486 0.0860 0.3217 0.0764 Uiso 1.0000
h H221 0.0755 0.3727 0.4795 0.0587 Uiso 1.0000
h H231 0.0243 0.4970 0.4404 0.0695 Uiso 1.0000
h H241 -0.0167 0.5237 0.3128 0.0664 Uiso 1.0000
h H251 -0.0054 0.4250 0.2253 0.0712 Uiso 1.0000
h H261 0.0416 0.2979 0.2640 0.0569 Uiso 1.0000
h H281 0.2654 0.0172 0.5304 0.0510 Uiso 1.0000
h H291 0.3026 -0.1046 0.4853 0.0641 Uiso 1.0000
h H301 0.2152 -0.1828 0.4045 0.0755 Uiso 1.0000
h H311 0.0916 -0.1373 0.3657 0.0708 Uiso 1.0000
h H321 0.0538 -0.0168 0.41163 0.0545 Uiso 1.0000
h H341 0.0746 0.1550 0.6497 0.0601 Uiso 1.0000
h H351 0.0585 0.1026 0.7646 0.0738 Uiso 1.0000
h H361 0.0942 -0.0291 0.7978 0.0659 Uiso 1.0000
h H371 0.1454 -0.1087 0.7149 0.0593 Uiso 1.0000
h H381 0.1613 -0.05763 0.59881 0.0489 Uiso 1.0000
h H401 0.3585 0.2950 0.3957 0.0603 Uiso 1.0000
h H411 0.3632 0.3364 0.2732 0.0767 Uiso 1.0000
h H421 0.2775 0.4302 0.2117 0.0851 Uiso 1.0000
h H431 0.1855 0.4836 0.2721 0.0748 Uiso 1.0000
h H441 0.1802 0.4443 0.3940 0.0576 Uiso 1.0000
h H461 0.1696 0.3856 0.6014 0.0537 Uiso 1.0000
h H471 0.1674 0.5044 0.6702 0.0710 Uiso 1.0000
h H481 0.2460 0.6095 0.6559 0.0732 Uiso 1.0000
h H491 0.3259 0.6018 0.5690 0.0691 Uiso 1.0000
h H501 0.3265 0.4857 0.4969 0.0569 Uiso 1.0000
h H521 0.4087 0.1436 0.5624 0.0565 Uiso 1.0000
h H531 0.4630 0.0155 0.5650 0.0737 Uiso 1.0000
h H541 0.4242 -0.0865 0.6356 0.0760 Uiso 1.0000
h H551 0.3324 -0.0621 0.7059 0.0692 Uiso 1.0000
h H561 0.2759 0.06431 0.7043 0.0531 Uiso 1.0000
h H581 0.1652 0.2599 0.6943 0.0569 Uiso 1.0000
h H591 0.1555 0.2905 0.8186 0.0743 Uiso 1.0000
h H601 0.2629 0.2820 0.9141 0.0706 Uiso 1.0000
h H611 0.3752 0.2332 0.8881 0.0673 Uiso 1.0000
h H621 0.3844 0.1989 0.7649 0.0560 Uiso 1.0000

loop_
_atom_site_aniso_label
_atom_site_aniso_U_11
_atom_site_aniso_U_22
_atom_site_aniso_U_33
_atom_site_aniso_U_12
_atom_site_aniso_U_13
_atom_site_aniso_U_23
Ru1 0.02659(12) 0.02358(12) 0.03087(13) -0.00065(8) 0.00761(8) -0.00135(9)
P1 0.0316(4) 0.0305(4) 0.0345(4) 0.0004(3) 0.0041(3) 0.0002(3)
P2 0.0327(4) 0.0254(3) 0.0369(4) -0.0033(3) 0.0071(3) -0.0005(3)
P3 0.0329(4) 0.0270(3) 0.0360(4) -0.0033(3) 0.0118(3) -0.0009(3)
P4 0.0303(4) 0.0271(3) 0.0335(4) -0.0003(3) 0.0062(3) -0.0023(3)
N1 0.0336(13) 0.0329(12) 0.0373(13) -0.0020(10) 0.0090(10) -0.0030(10)
C1 0.0303(14) 0.0281(13) 0.0373(15) -0.0014(11) 0.0078(12) -0.0012(11)
C2 0.0342(15) 0.0316(14) 0.0487(18) -0.0007(12) 0.0137(13) -0.0042(13)
C3 0.0399(18) 0.0349(16) 0.094(3) -0.0060(14) 0.033(2) -0.0181(18)
C4 0.041(2) 0.054(2) 0.145(5) 0.0029(18) 0.021(3) -0.026(3)
C5 0.043(3) 0.076(4) 0.254(11) 0.006(3) 0.045(5) -0.040(5)
C6 0.089(5) 0.083(4) 0.342(16) -0.018(4) 0.142(8) -0.069(7)
C7 0.149(7) 0.070(4) 0.207(9) -0.028(4) 0.150(7) -0.044(5)
C8 0.093(4) 0.049(2) 0.113(4) -0.014(2) 0.077(3) -0.021(2)
C9 0.0322(15) 0.0408(17) 0.0507(19) -0.0049(13) 0.0008(13) 0.0028(15)
C10 0.0297(15) 0.0380(16) 0.055(2) -0.0049(12) 0.0096(13) 0.0031(14)
C11 0.0321(15) 0.0371(15) 0.0467(18) -0.0055(12) 0.0137(13) -0.0015(13)
C12 0.0329(15) 0.0372(15) 0.0402(16) -0.0063(12) 0.0051(12) -0.0025(13)
C13 0.0421(18) 0.0420(17) 0.0499(19) -0.0025(14) 0.0139(15) -0.0073(15)
C14 0.078(3) 0.069(3) 0.090(3) 0.001(2) 0.048(3) -0.028(3)
C15 0.0457(19) 0.0474(18) 0.0388(17) 0.0086(15) -0.0004(14) -0.0064(15)
C16 0.053(2) 0.085(3) 0.069(3) -0.015(2) 0.024(2) -0.030(2)
C17 0.074(3) 0.119(5) 0.085(4) -0.016(3) 0.042(3) -0.037(4)
C18 0.101(4) 0.108(5) 0.076(4) 0.000(4) 0.032(3) -0.049(3)
C19 0.120(5) 0.064(3) 0.066(3) -0.010(3) 0.020(3) -0.029(2)
C20 0.098(3) 0.043(2) 0.050(2) -0.006(2) 0.015(2) -0.0072(17)
C21 0.0317(15) 0.0355(15) 0.0431(17) -0.0027(12) 0.0059(13) 0.0058(13)
C22 0.062(2) 0.0393(17) 0.0452(19) 0.0090(16) 0.0150(17) 0.0058(14)
C23 0.070(3) 0.0404(19) 0.063(2) 0.0112(18) 0.019(2) 0.0052(17)
C24 0.054(2) 0.0394(18) 0.073(3) 0.0051(16) 0.0042(19) 0.0148(18)
C25 0.067(3) 0.053(2) 0.058(2) 0.000(2) -0.011(2) 0.0138(19)
C26 0.054(2) 0.0432(18) 0.0455(19) -0.0010(16) -0.0050(16) 0.0035(15)
C27 0.0438(17) 0.0291(14) 0.0356(15) -0.0054(12) 0.0107(13) -0.0018(12)
C28 0.0480(19) 0.0345(15) 0.0450(18) 0.0015(14) 0.0111(15) -0.0049(14)
C29 0.068(2) 0.0398(18) 0.053(2) 0.0110(17) 0.0208(18) -0.0048(16)
C30 0.088(3) 0.0366(18) 0.064(2) -0.0084(19) 0.036(2) -0.0177(17)
C31 0.075(3) 0.050(2) 0.052(2) -0.024(2) 0.024(2) -0.0205(18)
C32 0.052(2) 0.0424(17) 0.0414(17) -0.0153(15) 0.0161(15) -0.0084(14)
C33 0.0366(15) 0.0309(14) 0.0387(16) -0.0079(12) 0.0079(12) 0.0004(12)
C34 0.064(2) 0.0347(16) 0.051(2) 0.0002(16) 0.0230(17) 0.0008(15)
C35 0.088(3) 0.048(2) 0.049(2) -0.007(2) 0.033(2) -0.0012(17)
C36 0.073(3) 0.050(2) 0.0423(19) -0.0137(19) 0.0150(18) 0.0048(16)
C37 0.063(2) 0.0392(17) 0.0463(19) -0.0069(16) 0.0083(17) 0.0084(15)
C38 0.0481(18) 0.0324(15) 0.0419(17) -0.0032(13) 0.0087(14) 0.0006(13)
C39 0.0442(17) 0.0374(16) 0.0385(16) -0.0101(13) 0.0138(13) 0.0000(13)
C40 0.053(2) 0.0483(19) 0.050(2) -0.0063(16) 0.0230(17) -0.0029(16)
C41 0.071(3) 0.068(3) 0.053(2) -0.010(2) 0.036(2) 0.000(2)
C42 0.092(3) 0.072(3) 0.048(2) -0.007(3) 0.032(2) 0.011(2)
C43 0.074(3) 0.062(2) 0.051(2) 0.001(2) 0.020(2) 0.0165(19)
C44 0.053(2) 0.0450(18) 0.0462(19) -0.0018(15) 0.0160(16) 0.0074(15)
C45 0.0416(16) 0.0285(14) 0.0380(16) -0.0018(12) 0.0077(13) -0.0008(12)
C46 0.0467(18) 0.0380(16) 0.0495(19) -0.0050(14) 0.0156(15) -0.0084(14)
C47 0.061(2) 0.049(2) 0.068(3) -0.0002(18) 0.017(2) -0.0229(19)
C48 0.068(3) 0.0340(18) 0.080(3) 0.0003(17) 0.012(2) -0.0189(18)
C49 0.066(3) 0.0313(17) 0.075(3) -0.0097(16) 0.007(2) -0.0031(17)
C50 0.051(2) 0.0320(16) 0.059(2) -0.0080(14) 0.0154(16) -0.0006(15)
C51 0.0398(16) 0.0310(14) 0.0402(16) 0.0029(12) -0.0047(13) -0.0055(13)
C52 0.0465(19) 0.050(2) 0.0448(19) 0.0138(16) 0.0010(15) -0.0095(16)
C53 0.059(2) 0.065(3) 0.061(2) 0.027(2) -0.009(2) -0.023(2)
C54 0.077(3) 0.040(2) 0.072(3) 0.018(2) -0.020(2) -0.016(2)
C55 0.076(3) 0.0304(17) 0.067(3) 0.0049(17) -0.011(2) -0.0052(17)
C56 0.054(2) 0.0298(15) 0.049(2) -0.0022(14) -0.0055(16) -0.0033(13)
C57 0.0421(16) 0.0268(13) 0.0348(15) -0.0054(11) 0.0066(12) -0.0023(11)
C58 0.055(2) 0.0438(18) 0.0434(19) 0.0084(16) 0.0152(16) 0.0015(15)
C59 0.087(3) 0.048(2) 0.051(2) 0.014(2) 0.034(2) 0.0006(17)
C60 0.096(3) 0.0421(19) 0.0386(19) -0.016(2) 0.023(2) -0.0069(15)
C61 0.070(3) 0.061(2) 0.0371(18) -0.028(2) 0.0008(18) -0.0014(16)
C62 0.0461(19) 0.052(2) 0.0417(18) -0.0163(16) 0.0052(14) -0.0006(15)
C90 0.071(3) 0.092(4) 0.088(4) -0.006(3) 0.015(3) 0.000(3)

loop_
_atom_type_symbol
_atom_type_scat_dispersion_real
_atom_type_scat_dispersion_imag
_atom_type_scat_source
'C   ' 0.0033 0.0016 International_Tables_Vol_IV_Table_2.2B
'H   ' 0.0000 0.0000 International_Tables_Vol_IV_Table_2.2B
'F   ' 0.0140 0.0100 International_Tables_Vol_IV_Table_2.2B
'N   ' 0.0061 0.0033 International_Tables_Vol_IV_Table_2.2B
'O   ' 0.0106 0.0060 International_Tables_Vol_IV_Table_2.2B
'P   ' 0.0900 0.0950 International_Tables_Vol_IV_Table_2.2B
'Ru  ' -1.4200 0.8360 International_Tables_Vol_IV_Table_2.2B

loop_
_exptl_crystal_face_index_h
_exptl_crystal_face_index_k
_exptl_crystal_face_index_l
_exptl_crystal_face_perp_dist
0 0 1 0.080
0 0 -1 0.100
-1 0 1 0.050
1 0 -1 0.080
4 8 3 0.121
-1 -3 -1 0.127
3 1 0 0.114
5 -3 -2 0.120
-10 9 5 0.132
4 -8 3 0.119
-1 0 -1 0.101
-3 9 -2 0.137
1 1 1 0.102
5 -1 6 0.101

loop_
_geom_angle_atom_site_label_1
_geom_angle_atom_site_label_2
_geom_angle_atom_site_label_3
_geom_angle_site_symmetry_3
_geom_angle
_geom_angle_publ_flag
P1 Ru1 P2 . 81.46(3) yes
P1 Ru1 P3 . 97.30(3) yes
P2 Ru1 P3 . 176.24(3) yes
P1 Ru1 P4 . 178.35(3) yes
P2 Ru1 P4 . 99.75(3) yes
P3 Ru1 P4 . 81.56(3) yes
P1 Ru1 N1 . 91.54(8) yes
P2 Ru1 N1 . 91.58(7) yes
P3 Ru1 N1 . 84.89(7) yes
P4 Ru1 N1 . 89.54(8) yes
P1 Ru1 C1 . 82.91(9) yes
P2 Ru1 C1 . 83.29(8) yes
P3 Ru1 C1 . 100.11(8) yes
P4 Ru1 C1 . 96.11(9) yes
N1 Ru1 C1 . 172.93(11) yes
Ru1 P1 C9 . 107.74(12) no
Ru1 P1 C15 . 117.06(11) no
C9 P1 C15 . 105.41(18) no
Ru1 P1 C21 . 120.90(11) no
C9 P1 C21 . 100.66(15) no
C15 P1 C21 . 102.98(16) no
Ru1 P2 C10 . 106.72(11) no
Ru1 P2 C27 . 117.60(10) no
C10 P2 C27 . 105.80(16) no
Ru1 P2 C33 . 123.10(10) no
C10 P2 C33 . 100.22(15) no
C27 P2 C33 . 101.02(14) no
Ru1 P3 C11 . 103.90(11) no
Ru1 P3 C39 . 120.91(11) no
C11 P3 C39 . 102.81(15) no
Ru1 P3 C45 . 123.03(11) no
C11 P3 C45 . 100.17(15) no
C39 P3 C45 . 102.32(15) no
Ru1 P4 C12 . 108.46(11) no
Ru1 P4 C51 . 113.10(10) no
C12 P4 C51 . 103.92(15) no
Ru1 P4 C57 . 127.43(11) no
C12 P4 C57 . 98.85(14) no
C51 P4 C57 . 102.19(15) no
F10 P50 F20 . 90.7(8) no
F10 P50 F30 . 88.9(8) no
F20 P50 F30 . 84.4(7) no
F10 P50 F40 . 174.8(8) no
F20 P50 F40 . 85.1(7) no
F10 P50 F50 . 93.1(8) no
F20 P50 F50 . 174.3(7) no
F10 P50 F60 . 84.4(7) no
F20 P50 F60 . 88.3(7) no
F30 P50 F40 . 87.6(6) no
F30 P50 F50 . 91.5(6) no
F40 P50 F50 . 90.9(6) no
F30 P50 F60 . 170.1(6) no
F40 P50 F60 . 98.6(6) no
F50 P50 F60 . 96.2(5) no
F11 P51 F21 . 94.1(10) no
F11 P51 F31 . 89.5(9) no
F21 P51 F31 . 95.0(8) no
F11 P51 F41 . 177.9(9) no
F21 P51 F41 . 86.4(8) no
F11 P51 F51 . 93.5(9) no
F21 P51 F51 . 172.4(8) no
F11 P51 F61 . 87.5(8) no
F21 P51 F61 . 89.5(8) no
F31 P51 F41 . 92.5(7) no
F31 P51 F51 . 84.7(7) no
F41 P51 F51 . 86.1(7) no
F31 P51 F61 . 174.8(6) no
F41 P51 F61 . 90.5(6) no
F51 P51 F61 . 91.2(6) no
Ru1 N1 C13 . 174.5(3) yes
Ru1 C1 C2 . 171.3(3) yes
C1 C2 C3 . 177.5(3) yes
C2 C3 C4 . 120.3(4) no
C2 C3 C8 . 120.4(4) no
C4 C3 C8 . 119.3(4) no
C3 C4 C5 . 119.1(7) no
C3 C4 H41 . 120.4 no
C5 C4 H41 . 120.4 no
C4 C5 C6 . 123.0(8) no
C4 C5 H51 . 118.5 no
C6 C5 H51 . 118.5 no
C5 C6 C7 . 118.4(6) no
C5 C6 H61 . 120.8 no
C7 C6 H61 . 120.8 no
C6 C7 C8 . 121.9(8) no
C6 C7 H71 . 119.0 no
C8 C7 H71 . 119.1 no
C3 C8 C7 . 118.3(7) no
C3 C8 H81 . 120.9 no
C7 C8 H81 . 120.8 no
P1 C9 C10 . 115.3(2) no
P1 C9 H91 . 108.00 no
C10 C9 H91 . 108.0 no
P1 C9 H92 . 108.00 no
C10 C9 H92 . 108.00 no
H91 C9 H92 . 109.467 no
P2 C10 C9 . 114.6(2) no
P2 C10 H101 . 108.18 no
C9 C10 H101 . 108.2 no
P2 C10 H102 . 108.17 no
C9 C10 H102 . 108.17 no
H101 C10 H102 . 109.467 no
P3 C11 C12 . 108.1(2) no
P3 C11 H111 . 109.82 no
C12 C11 H111 . 109.82 no
P3 C11 H112 . 109.81 no
C12 C11 H112 . 109.80 no
H111 C11 H112 . 109.467 no
P4 C12 C11 . 111.3(2) no
P4 C12 H121 . 109.02 no
C11 C12 H121 . 109.01 no
P4 C12 H122 . 109.0 no
C11 C12 H122 . 109.03 no
H121 C12 H122 . 109.467 no
N1 C13 C14 . 178.2(4) yes
C13 C14 H141 . 108.1 no
C13 C14 H142 . 109.8 no
H141 C14 H142 . 109.816 no
C13 C14 H143 . 109.8 no
H141 C14 H143 . 109.816 no
H142 C14 H143 . 109.467 no
P1 C15 C16 . 119.1(3) no
P1 C15 C20 . 122.2(3) no
C16 C15 C20 . 118.7(4) no
C15 C16 C17 . 121.0(5) no
C15 C16 H161 . 119.5 no
C17 C16 H161 . 119.5 no
C16 C17 C18 . 119.9(6) no
C16 C17 H171 . 120.0 no
C18 C17 H171 . 120.1 no
C17 C18 C19 . 119.9(5) no
C17 C18 H181 . 120.0 no
C19 C18 H181 . 120.1 no
C18 C19 C20 . 120.9(5) no
C18 C19 H191 . 119.5 no
C20 C19 H191 . 119.5 no
C15 C20 C19 . 119.5(5) no
C15 C20 H201 . 120.3 no
C19 C20 H201 . 120.3 no
P1 C21 C22 . 120.1(3) no
P1 C21 C26 . 121.5(3) no
C22 C21 C26 . 118.4(3) no
C21 C22 C23 . 121.3(4) no
C21 C22 H221 . 119.3 no
C23 C22 H221 . 119.3 no
C22 C23 C24 . 120.3(4) no
C22 C23 H231 . 119.9 no
C24 C23 H231 . 119.8 no
C23 C24 C25 . 119.0(4) no
C23 C24 H241 . 120.5 no
C25 C24 H241 . 120.5 no
C24 C25 C26 . 121.1(4) no
C24 C25 H251 . 119.5 no
C26 C25 H251 . 119.5 no
C21 C26 C25 . 119.8(4) no
C21 C26 H261 . 120.1 no
C25 C26 H261 . 120.1 no
P2 C27 C28 . 117.6(2) no
P2 C27 C32 . 124.0(3) no
C28 C27 C32 . 118.1(3) no
C27 C28 C29 . 120.8(3) no
C27 C28 H281 . 119.58 no
C29 C28 H281 . 119.6 no
C28 C29 C30 . 120.0(4) no
C28 C29 H291 . 120.0 no
C30 C29 H291 . 120.0 no
C29 C30 C31 . 119.9(4) no
C29 C30 H301 . 120.0 no
C31 C30 H301 . 120.0 no
C30 C31 C32 . 120.0(4) no
C30 C31 H311 . 120.0 no
C32 C31 H311 . 120.0 no
C27 C32 C31 . 121.1(4) no
C27 C32 H321 . 119.5 no
C31 C32 H321 . 119.5 no
P2 C33 C34 . 118.5(2) no
P2 C33 C38 . 122.5(3) no
C34 C33 C38 . 118.9(3) no
C33 C34 C35 . 120.5(3) no
C33 C34 H341 . 119.8 no
C35 C34 H341 . 119.8 no
C34 C35 C36 . 120.6(4) no
C34 C35 H351 . 119.7 no
C36 C35 H351 . 119.7 no
C35 C36 C37 . 119.3(4) no
C35 C36 H361 . 120.3 no
C37 C36 H361 . 120.3 no
C36 C37 C38 . 120.7(3) no
C36 C37 H371 . 119.6 no
C38 C37 H371 . 119.6 no
C33 C38 C37 . 119.9(3) no
C33 C38 H381 . 120.1 no
C37 C38 H381 . 120.1 no
P3 C39 C40 . 121.0(3) no
P3 C39 C44 . 119.9(3) no
C40 C39 C44 . 119.2(3) no
C39 C40 C41 . 119.4(4) no
C39 C40 H401 . 120.3 no
C41 C40 H401 . 120.3 no
C40 C41 C42 . 120.9(4) no
C40 C41 H411 . 119.5 no
C42 C41 H411 . 119.5 no
C41 C42 C43 . 119.6(4) no
C41 C42 H421 . 120.2 no
C43 C42 H421 . 120.2 no
C42 C43 C44 . 120.2(4) no
C42 C43 H431 . 119.9 no
C44 C43 H431 . 119.9 no
C39 C44 C43 . 120.6(4) no
C39 C44 H441 . 119.7 no
C43 C44 H441 . 119.7 no
P3 C45 C46 . 121.1(2) no
P3 C45 C50 . 119.3(3) no
C46 C45 C50 . 119.3(3) no
C45 C46 C47 . 119.5(3) no
C45 C46 H461 . 120.25 no
C47 C46 H461 . 120.3 no
C46 C47 C48 . 120.7(4) no
C46 C47 H471 . 119.6 no
C48 C47 H471 . 119.7 no
C47 C48 C49 . 120.7(4) no
C47 C48 H481 . 119.7 no
C49 C48 H481 . 119.7 no
C48 C49 C50 . 119.4(4) no
C48 C49 H491 . 120.3 no
C50 C49 H491 . 120.3 no
C45 C50 C49 . 120.5(4) no
C45 C50 H501 . 119.8 no
C49 C50 H501 . 119.8 no
P4 C51 C52 . 121.4(3) no
P4 C51 C56 . 119.1(3) no
C52 C51 C56 . 119.2(3) no
C51 C52 C53 . 119.5(4) no
C51 C52 H521 . 120.3 no
C53 C52 H521 . 120.2 no
C52 C53 C54 . 120.9(4) no
C52 C53 H531 . 119.6 no
C54 C53 H531 . 119.6 no
C53 C54 C55 . 119.9(4) no
C53 C54 H541 . 120.1 no
C55 C54 H541 . 120.1 no
C54 C55 C56 . 120.7(4) no
C54 C55 H551 . 119.6 no
C56 C55 H551 . 119.6 no
C51 C56 C55 . 119.8(4) no
C51 C56 H561 . 120.1 no
C55 C56 H561 . 120.1 no
P4 C57 C58 . 121.8(3) no
P4 C57 C62 . 118.9(3) no
C58 C57 C62 . 119.0(3) no
C57 C58 C59 . 120.9(4) no
C57 C58 H581 . 119.6 no
C59 C58 H581 . 119.6 no
C58 C59 C60 . 119.3(4) no
C58 C59 H591 . 120.3 no
C60 C59 H591 . 120.4 no
C59 C60 C61 . 120.2(4) no
C59 C60 H601 . 119.9 no
C61 C60 H601 . 119.9 no
C60 C61 C62 . 120.6(4) no
C60 C61 H611 . 119.7 no
C62 C61 H611 . 119.7 no
C57 C62 C61 . 119.9(4) no
C57 C62 H621 . 120.0 no
C61 C62 H621 . 120.0 no
O91 C90 C90 2_666 114.2(10) no
O92 C90 C90 2_666 115.2(10) no

loop_
_geom_bond_atom_site_label_1
_geom_bond_atom_site_label_2
_geom_bond_site_symmetry_2
_geom_bond_distance
_geom_bond_publ_flag
Ru1 P1 . 2.3407(8) yes
Ru1 P2 . 2.3724(8) yes
Ru1 P3 . 2.3894(8) yes
Ru1 P4 . 2.3980(8) yes
Ru1 N1 . 2.072(3) yes
Ru1 C1 . 2.022(3) yes
P1 C9 . 1.844(3) yes
P1 C15 . 1.821(4) yes
P1 C21 . 1.838(3) yes
P2 C10 . 1.857(3) yes
P2 C27 . 1.834(3) yes
P2 C33 . 1.851(3) yes
P3 C11 . 1.845(3) yes
P3 C39 . 1.830(3) yes
P3 C45 . 1.826(3) yes
P4 C12 . 1.864(3) yes
P4 C51 . 1.829(3) yes
P4 C57 . 1.836(3) yes
P50 F10 . 1.580(9) no
P50 F20 . 1.566(9) no
P50 F30 . 1.553(8) no
P50 F40 . 1.579(8) no
P50 F50 . 1.546(8) no
P50 F60 . 1.507(7) no
P51 F11 . 1.578(9) no
P51 F21 . 1.576(9) no
P51 F31 . 1.582(8) no
P51 F41 . 1.549(8) no
P51 F51 . 1.533(8) no
P51 F61 . 1.508(7) no
O91 C90 . 1.137(16) no
O92 C90 . 1.285(18) no
N1 C13 . 1.152(4) yes
C1 C2 . 1.212(4) yes
C2 C3 . 1.438(4) yes
C3 C4 . 1.400(7) yes
C3 C8 . 1.403(7) yes
C4 C5 . 1.387(8) yes
C4 H41 . 1.000 no
C5 C6 . 1.340(16) yes
C5 H51 . 1.000 no
C6 C7 . 1.383(17) yes
C6 H61 . 1.000 no
C7 C8 . 1.404(8) yes
C7 H71 . 1.000 no
C8 H81 . 1.000 no
C9 C10 . 1.515(5) yes
C9 H91 . 1.000 no
C9 H92 . 1.000 no
C10 H101 . 1.000 no
C10 H102 . 1.000 no
C11 C12 . 1.514(5) yes
C11 H111 . 1.000 no
C11 H112 . 1.000 no
C12 H121 . 1.000 no
C12 H122 . 1.000 no
C13 C14 . 1.445(5) yes
C14 H141 . 1.000 no
C14 H142 . 1.000 no
C14 H143 . 1.000 no
C15 C16 . 1.380(6) no
C15 C20 . 1.399(6) no
C16 C17 . 1.381(7) no
C16 H161 . 1.000 no
C17 C18 . 1.395(9) no
C17 H171 . 1.000 no
C18 C19 . 1.346(9) no
C18 H181 . 1.000 no
C19 C20 . 1.406(7) no
C19 H191 . 1.000 no
C20 H201 . 1.000 no
C21 C22 . 1.383(5) no
C21 C26 . 1.392(5) no
C22 C23 . 1.385(5) no
C22 H221 . 1.000 no
C23 C24 . 1.378(6) no
C23 H231 . 1.000 no
C24 C25 . 1.375(7) no
C24 H241 . 1.000 no
C25 C26 . 1.395(6) no
C25 H251 . 1.000 no
C26 H261 . 1.000 no
C27 C28 . 1.394(5) no
C27 C32 . 1.394(5) no
C28 C29 . 1.393(5) no
C28 H281 . 1.000 no
C29 C30 . 1.382(6) no
C29 H291 . 1.000 no
C30 C31 . 1.382(7) no
C30 H301 . 1.000 no
C31 C32 . 1.387(5) no
C31 H311 . 1.000 no
C32 H321 . 1.000 no
C33 C34 . 1.389(5) no
C33 C38 . 1.397(4) no
C34 C35 . 1.389(5) no
C34 H341 . 1.000 no
C35 C36 . 1.384(6) no
C35 H351 . 1.000 no
C36 C37 . 1.378(6) no
C36 H361 . 1.000 no
C37 C38 . 1.397(5) no
C37 H371 . 1.000 no
C38 H381 . 1.000 no
C39 C40 . 1.397(5) no
C39 C44 . 1.397(5) no
C40 C41 . 1.398(5) no
C40 H401 . 1.000 no
C41 C42 . 1.381(7) no
C41 H411 . 1.000 no
C42 C43 . 1.386(7) no
C42 H421 . 1.000 no
C43 C44 . 1.384(5) no
C43 H431 . 1.000 no
C44 H441 . 1.000 no
C45 C46 . 1.392(5) no
C45 C50 . 1.398(4) no
C46 C47 . 1.397(5) no
C46 H461 . 1.000 no
C47 C48 . 1.360(6) no
C47 H471 . 1.000 no
C48 C49 . 1.388(7) no
C48 H481 . 1.000 no
C49 C50 . 1.387(5) no
C49 H491 . 1.000 no
C50 H501 . 1.000 no
C51 C52 . 1.394(5) no
C51 C56 . 1.401(5) no
C52 C53 . 1.398(5) no
C52 H521 . 1.000 no
C53 C54 . 1.374(8) no
C53 H531 . 1.000 no
C54 C55 . 1.369(8) no
C54 H541 . 1.000 no
C55 C56 . 1.393(5) no
C55 H551 . 1.000 no
C56 H561 . 1.000 no
C57 C58 . 1.383(5) no
C57 C62 . 1.395(5) no
C58 C59 . 1.403(5) no
C58 H581 . 1.000 no
C59 C60 . 1.387(7) no
C59 H591 . 1.000 no
C60 C61 . 1.369(7) no
C60 H601 . 1.000 no
C61 C62 . 1.399(6) no
C61 H611 . 1.000 no
C62 H621 . 1.000 no
C90 C90 2_666 1.500(13) no

loop_
_geom_contact_atom_site_label_1
_geom_contact_atom_site_label_2
_geom_contact_distance
_geom_contact_site_symmetry_2
_geom_contact_publ_flag
F20 C29 3.47(2) 2_656 no
F20 C54 3.48(2) 2_656 no
F20 C53 3.550(10) 2_656 no
F21 C54 3.22(2) 2_656 no
F21 C53 3.420(10) 2_656 no
F30 C11 3.170(10) . no
F30 C12 3.450(10) . no
F30 C52 3.490(10) . no
F31 C11 3.180(10) . no
F40 C14 3.210(10) . no
F40 C13 3.400(10) . no
F40 C11 3.510(10) . no
F41 C14 3.170(10) . no
F41 C40 3.220(10) . no
F41 C13 3.310(10) . no
F41 C11 3.420(10) . no
F50 O92 3.02(2) 2_666 no
F50 O91 3.05(2) 2_666 no
F50 C90 3.320(10) . no
F50 C90 3.360(10) 2_666 no
F51 O92 2.81(2) 2_666 no
F51 O91 2.88(2) 2_666 no
F51 C90 3.300(10) 2_666 no
F51 C90 3.540(10) . no
F51 C40 3.560(10) . no
F60 C59 3.280(10) 4_554 no
F60 C54 3.325(9) 2_656 no
F61 C59 3.260(10) 4_554 no
F61 C54 3.259(9) 2_656 no
O91 C40 3.210(10) 2_666 no
O91 C41 3.480(10) 2_666 no
O91 C19 3.54(2) 4 no
O91 C39 3.57(2) 2_666 no
O91 C50 3.57(2) 2_666 no
O92 C50 3.26(2) . no
O92 C49 3.35(2) . no
C10 C32 3.521(5) 2_556 no
C36 C48 3.480(7) 3_546 no
C48 C61 3.426(7) 3_556 no
C48 C60 3.514(5) 3_556 no

loop_
_geom_torsion_atom_site_label_1
_geom_torsion_atom_site_label_2
_geom_torsion_atom_site_label_3
_geom_torsion_atom_site_label_4
_geom_torsion
_geom_torsion_publ_flag
Ru1 P1 C9 C10 -25.7(3) no
Ru1 P1 C15 C16 -72.5(3) no
Ru1 P1 C15 C20 105.8(3) no
Ru1 P1 C21 C22 -32.7(3) no
Ru1 P1 C21 C26 148.8(2) no
Ru1 P2 C10 C9 26.6(3) no
Ru1 P2 C27 C28 59.9(3) no
Ru1 P2 C27 C32 -126.3(3) no
Ru1 P2 C33 C34 55.0(3) no
Ru1 P2 C33 C38 -126.4(2) no
Ru1 P3 C11 C12 -55.9(2) no
Ru1 P3 C39 C40 -83.9(3) no
Ru1 P3 C39 C44 95.0(3) no
Ru1 P3 C45 C46 2.4(3) no
Ru1 P3 C45 C50 176.5(2) no
Ru1 P4 C12 C11 -21.0(3) no
Ru1 P4 C51 C52 77.6(3) no
Ru1 P4 C51 C56 -96.4(3) no
Ru1 P4 C57 C58 -6.1(3) no
Ru1 P4 C57 C62 -179.7(2) no
P1 Ru1 P2 C10 -31.90(10) no
P1 Ru1 P2 C27 86.70(10) no
P1 Ru1 P2 C33 -146.60(10) no
P1 Ru1 P3 C11 -148.80(10) no
P1 Ru1 P3 C39 -34.40(10) no
P1 Ru1 P3 C45 98.90(10) no
P1 C9 C10 P2 -0.9(4) no
P1 C15 C16 C17 -178.1(4) no
P1 C15 C20 C19 -179.9(4) no
P1 C21 C22 C23 -178.4(3) no
P1 C21 C26 C25 179.7(3) no
P2 Ru1 P1 C9 31.70(10) no
P2 Ru1 P1 C15 -86.80(10) no
P2 Ru1 P1 C21 146.40(10) no
P2 Ru1 P4 C12 166.60(10) no
P2 Ru1 P4 C51 52.00(10) no
P2 Ru1 P4 C57 -76.00(10) no
P2 C27 C28 C29 171.6(3) no
P2 C27 C32 C31 -171.7(3) no
P2 C33 C34 C35 178.7(3) no
P2 C33 C38 C37 -179.0(3) no
P3 Ru1 P1 C9 -151.90(10) no
P3 Ru1 P1 C15 89.60(10) no
P3 Ru1 P1 C21 -37.20(10) no
P3 Ru1 P4 C12 -9.80(10) no
P3 Ru1 P4 C51 -124.50(10) no
P3 Ru1 P4 C57 107.60(10) no
P3 C11 C12 P4 49.6(3) no
P3 C39 C40 C41 177.8(3) no
P3 C39 C44 C43 -177.5(3) no
P3 C45 C46 C47 173.2(3) no
P3 C45 C50 C49 -172.2(3) no
P4 Ru1 P2 C10 147.00(10) no
P4 Ru1 P2 C27 -94.50(10) no
P4 Ru1 P2 C33 32.30(10) no
P4 Ru1 P3 C11 32.40(10) no
P4 Ru1 P3 C39 146.80(10) no
P4 Ru1 P3 C45 -79.90(10) no
P4 C51 C52 C53 -173.0(3) no
P4 C51 C56 C55 173.4(3) no
P4 C57 C58 C59 -174.8(3) no
P4 C57 C62 C61 174.0(3) no
N1 Ru1 P1 C9 123.10(10) no
N1 Ru1 P1 C15 4.60(10) no
N1 Ru1 P1 C21 -122.2(2) no
N1 Ru1 P2 C10 -123.20(10) no
N1 Ru1 P2 C27 -4.70(10) no
N1 Ru1 P2 C33 122.10(10) no
N1 Ru1 P3 C11 -57.90(10) no
N1 Ru1 P3 C39 56.50(10) no
N1 Ru1 P3 C45 -170.20(10) no
N1 Ru1 P4 C12 75.10(10) no
N1 Ru1 P4 C51 -39.60(10) no
N1 Ru1 P4 C57 -167.50(10) no
C1 Ru1 P1 C9 -52.50(10) no
C1 Ru1 P1 C15 -171.0(2) no
C1 Ru1 P1 C21 62.2(2) no
C1 Ru1 P2 C10 51.90(10) no
C1 Ru1 P2 C27 170.50(10) no
C1 Ru1 P2 C33 -62.80(10) no
C1 Ru1 P3 C11 127.10(10) no
C1 Ru1 P3 C39 -118.4(2) no
C1 Ru1 P3 C45 14.90(10) no
C1 Ru1 P4 C12 -109.10(10) no
C1 Ru1 P4 C51 136.2(2) no
C1 Ru1 P4 C57 8.20(10) no
C2 C3 C4 C5 179.3(4) no
C2 C3 C8 C7 -179.2(5) no
C3 C4 C5 C6 .0(10) no
C3 C8 C7 C6 -0.2(9) no
C4 C3 C8 C7 -0.5(7) no
C4 C5 C6 C7 -1.0(10) no
C5 C4 C3 C8 0.6(7) no
C5 C6 C7 C8 1.0(10) no
C9 P1 C15 C16 167.8(3) no
C9 P1 C15 C20 -13.9(3) no
C9 P1 C21 C22 85.5(3) no
C9 P1 C21 C26 -92.9(3) no
C9 C10 P2 C27 -99.5(3) no
C9 C10 P2 C33 155.9(3) no
C10 P2 C27 C28 179.0(3) no
C10 P2 C27 C32 -7.3(3) no
C10 P2 C33 C34 -62.8(3) no
C10 P2 C33 C38 115.8(3) no
C10 C9 P1 C15 100.0(3) no
C10 C9 P1 C21 -153.2(3) no
C11 P3 C39 C40 31.1(3) no
C11 P3 C39 C44 -150.0(3) no
C11 P3 C45 C46 -111.7(3) no
C11 P3 C45 C50 62.4(3) no
C11 C12 P4 C51 99.5(2) no
C11 C12 P4 C57 -155.5(2) no
C12 P4 C51 C52 -39.7(3) no
C12 P4 C51 C56 146.2(3) no
C12 P4 C57 C58 115.4(3) no
C12 P4 C57 C62 -58.2(3) no
C12 C11 P3 C39 177.3(2) no
C12 C11 P3 C45 72.1(2) no
C15 P1 C21 C22 -165.7(3) no
C15 P1 C21 C26 15.8(3) no
C15 C16 C17 C18 -3.8(8) no
C15 C20 C19 C18 0.1(8) no
C16 C15 P1 C21 62.7(3) no
C16 C15 C20 C19 -1.6(6) no
C16 C17 C18 C19 2.2(9) no
C17 C16 C15 C20 3.5(7) no
C17 C18 C19 C20 -0.4(9) no
C20 C15 P1 C21 -119.0(3) no
C21 C22 C23 C24 -0.8(7) no
C21 C26 C25 C24 -1.9(7) no
C22 C21 C26 C25 1.3(6) no
C22 C23 C24 C25 0.2(7) no
C23 C22 C21 C26 0.1(6) no
C23 C24 C25 C26 1.2(7) no
C27 P2 C33 C34 -171.3(3) no
C27 P2 C33 C38 7.3(3) no
C27 C28 C29 C30 1.0(6) no
C27 C32 C31 C30 -0.1(6) no
C28 C27 P2 C33 -76.9(3) no
C28 C27 C32 C31 2.1(5) no
C28 C29 C30 C31 1.0(6) no
C29 C28 C27 C32 -2.5(5) no
C29 C30 C31 C32 -1.5(6) no
C32 C27 P2 C33 96.8(3) no
C33 C34 C35 C36 0.3(6) no
C33 C38 C37 C36 0.3(5) no
C34 C33 C38 C37 -0.3(5) no
C34 C35 C36 C37 -0.3(7) no
C35 C34 C33 C38 0.0(5) no
C35 C36 C37 C38 0.0(6) no
C39 P3 C45 C46 142.7(3) no
C39 P3 C45 C50 -43.2(3) no
C39 C40 C41 C42 0.4(6) no
C39 C44 C43 C42 -1.0(6) no
C40 C39 P3 C45 134.7(3) no
C40 C39 C44 C43 1.4(5) no
C40 C41 C42 C43 0.1(7) no
C41 C40 C39 C44 -1.1(5) no
C41 C42 C43 C44 0.2(7) no
C44 C39 P3 C45 -46.4(3) no
C45 C46 C47 C48 -0.8(6) no
C45 C50 C49 C48 -1.5(6) no
C46 C45 C50 C49 2.0(5) no
C46 C47 C48 C49 1.4(7) no
C47 C46 C45 C50 -0.9(5) no
C47 C48 C49 C50 -0.3(7) no
C51 P4 C57 C58 -138.2(3) no
C51 P4 C57 C62 48.3(3) no
C51 C52 C53 C54 -0.5(6) no
C51 C56 C55 C54 -0.1(6) no
C52 C51 P4 C57 -142.2(3) no
C52 C51 C56 C55 -0.8(5) no
C52 C53 C54 C55 -0.4(7) no
C53 C52 C51 C56 1.1(5) no
C53 C54 C55 C56 0.7(7) no
C56 C51 P4 C57 43.7(3) no
C57 C58 C59 C60 2.4(5) no
C57 C62 C61 C60 -0.4(6) no
C58 C57 C62 C61 0.3(5) no
C58 C59 C60 C61 -2.5(6) no
C59 C58 C57 C62 -1.3(5) no
C59 C60 C61 C62 1.6(7) no
